data_7115268
loop_
_publ_author_name
'Xin Gu'
'Yan Zhang'
'Zhen-Jiang Xu'
'Chi-Ming Che'

_publ_section_title
;
 Iron(III)-salan complexes catalysed highly enantioselective fluorination
 and hydroxylation of beta-keto esters and N-Boc oxindoles
;
_journal_name_full Chem.Commun.
_journal_page_first 7870
_journal_paper_doi 10.1039/C4CC01631A
_journal_volume 50
_journal_year 2014
_chemical_absolute_configuration ad
_chemical_formula_sum 'C30 H40 Br2 Cl Fe N2 O2'
_chemical_formula_weight 711.76
_chemical_name_systematic
; 
 ? 
;
_space_group_IT_number 19
_symmetry_cell_setting orthorhombic
_symmetry_space_group_name_Hall 'P 2ac 2ab'
_symmetry_space_group_name_H-M 'P 21 21 21'
_atom_sites_solution_hydrogens geom
_atom_sites_solution_primary direct
_atom_sites_solution_secondary difmap
_audit_creation_method SHELXL-97
_cell_angle_alpha 90.00
_cell_angle_beta 90.00
_cell_angle_gamma 90.00
_cell_formula_units_Z 4
_cell_length_a 9.9311(11)
_cell_length_b 14.3912(16)
_cell_length_c 22.008(2)
_cell_measurement_reflns_used 3333
_cell_measurement_temperature 293(2)
_cell_measurement_theta_max 41.234
_cell_measurement_theta_min 4.500
_cell_volume 3145.4(6)
_computing_cell_refinement 'Bruker SMART'
_computing_data_collection 'Bruker SMART'
_computing_data_reduction 'Bruker SHELXTL'
_computing_molecular_graphics 'Bruker SHELXTL'
_computing_publication_material 'Bruker SHELXTL'
_computing_structure_refinement 'SHELXL-97 (Sheldrick, 1997)'
_computing_structure_solution 'SHELXS-97 (Sheldrick, 1990)'
_diffrn_ambient_temperature 293(2)
_diffrn_measured_fraction_theta_full 0.995
_diffrn_measured_fraction_theta_max 0.995
_diffrn_measurement_device_type 'CCD area detector'
_diffrn_measurement_method 'phi and omega scans'
_diffrn_radiation_monochromator graphite
_diffrn_radiation_source 'fine-focus sealed tube'
_diffrn_radiation_type MoK\a
_diffrn_radiation_wavelength 0.71073
_diffrn_reflns_av_R_equivalents 0.0745
_diffrn_reflns_av_sigmaI/netI 0.1156
_diffrn_reflns_limit_h_max 12
_diffrn_reflns_limit_h_min -10
_diffrn_reflns_limit_k_max 17
_diffrn_reflns_limit_k_min -18
_diffrn_reflns_limit_l_max 28
_diffrn_reflns_limit_l_min -28
_diffrn_reflns_number 19032
_diffrn_reflns_theta_full 27.50
_diffrn_reflns_theta_max 27.50
_diffrn_reflns_theta_min 1.85
_exptl_absorpt_coefficient_mu 3.134
_exptl_absorpt_correction_T_max 1.0000
_exptl_absorpt_correction_T_min 0.3306
_exptl_absorpt_correction_type empirical
_exptl_absorpt_process_details sadabs
_exptl_crystal_colour colorless
_exptl_crystal_density_diffrn 1.503
_exptl_crystal_density_method 'not measured'
_exptl_crystal_description prismatic
_exptl_crystal_F_000 1452
_exptl_crystal_size_max 0.359
_exptl_crystal_size_mid 0.317
_exptl_crystal_size_min 0.168
_refine_diff_density_max 0.464
_refine_diff_density_min -0.343
_refine_diff_density_rms 0.071
_refine_ls_abs_structure_details 'Flack H D (1983), Acta Cryst. A39, 876-881'
_refine_ls_abs_structure_Flack 0.007(10)
_refine_ls_extinction_coef 0.0013(2)
_refine_ls_extinction_expression Fc^*^=kFc[1+0.001xFc^2^\l^3^/sin(2\q)]^-1/4^
_refine_ls_extinction_method SHELXL
_refine_ls_goodness_of_fit_ref 0.941
_refine_ls_hydrogen_treatment constr
_refine_ls_matrix_type full
_refine_ls_number_parameters 350
_refine_ls_number_reflns 7117
_refine_ls_number_restraints 0
_refine_ls_restrained_S_all 0.941
_refine_ls_R_factor_all 0.0847
_refine_ls_R_factor_gt 0.0434
_refine_ls_shift/su_max 0.001
_refine_ls_shift/su_mean 0.000
_refine_ls_structure_factor_coef Fsqd
_refine_ls_weighting_details
; calc 
 [0.00000+1.00000exp(2.00(sin\q/\l)^2^)]/ 
   [\s^2^(Fo^2^)+0.0000+0.0000*P+(0.0338P)^2^+0.0000sin\q/\l] 
 where P = 0.33333Fo^2^ + 0.66667Fc^2^ 
;
_refine_ls_weighting_scheme calc
_refine_ls_wR_factor_gt 0.0852
_refine_ls_wR_factor_ref 0.0953
_reflns_number_gt 4060
_reflns_number_total 7117
_reflns_threshold_expression >2sigma(I)
_cod_data_source_file c4cc01631a2.cif
_cod_data_source_block cd201302
_cod_original_sg_symbol_H-M P2(1)2(1)2(1)
_cod_database_code 7115268

loop_
_symmetry_equiv_pos_as_xyz
'x, y, z'
'-x+1/2, -y, z+1/2'
'-x, y+1/2, -z+1/2'
'x+1/2, -y+1/2, -z'

loop_
_atom_site_label
_atom_site_type_symbol
_atom_site_fract_x
_atom_site_fract_y
_atom_site_fract_z
_atom_site_U_iso_or_equiv
_atom_site_adp_type
_atom_site_occupancy
_atom_site_symmetry_multiplicity
_atom_site_calc_flag
_atom_site_refinement_flags
Fe Fe 0.04249(6) 1.00179(4) 0.19057(3) 0.03338(15) Uani 1 1 d .
Br1 Br 0.65645(7) 1.20003(6) 0.33429(3) 0.0831(3) Uani 1 1 d .
Br2 Br -0.44373(7) 0.79328(6) -0.02018(3) 0.0938(3) Uani 1 1 d .
Cl1 Cl -0.07481(13) 1.13260(8) 0.20536(7) 0.0575(4) Uani 1 1 d .
O1 O 0.2163(3) 1.0461(2) 0.17782(13) 0.0474(9) Uani 1 1 d .
O2 O 0.0271(3) 0.9575(2) 0.11184(13) 0.0459(8) Uani 1 1 d .
N1 N 0.1141(4) 0.9642(2) 0.27982(16) 0.0366(9) Uani 1 1 d .
N2 N -0.1161(3) 0.9008(2) 0.21814(15) 0.0325(9) Uani 1 1 d .
C1 C 0.1707(5) 1.0519(3) 0.3053(2) 0.0388(11) Uani 1 1 d .
H1A H 0.1045 1.1010 0.3009 0.047 Uiso 1 1 calc R
H1B H 0.1869 1.0433 0.3484 0.047 Uiso 1 1 calc R
C2 C 0.2982(4) 1.0821(3) 0.2760(2) 0.0371(11) Uani 1 1 d .
C3 C 0.4027(5) 1.1179(3) 0.3104(2) 0.0432(12) Uani 1 1 d .
H3 H 0.3935 1.1210 0.3524 0.052 Uiso 1 1 calc R
C4 C 0.5182(5) 1.1487(3) 0.2843(2) 0.0466(13) Uani 1 1 d .
C5 C 0.5370(5) 1.1426(3) 0.2225(2) 0.0411(11) Uani 1 1 d .
H5 H 0.6176 1.1632 0.2057 0.049 Uiso 1 1 calc R
C6 C 0.4387(4) 1.1064(3) 0.18493(19) 0.0378(11) Uani 1 1 d .
C7 C 0.3158(4) 1.0781(3) 0.2123(2) 0.0374(11) Uani 1 1 d .
C8 C 0.4582(5) 1.0951(4) 0.1159(2) 0.0447(12) Uani 1 1 d .
C9 C 0.4417(5) 0.9929(4) 0.0981(2) 0.0596(14) Uani 1 1 d .
H9A H 0.3506 0.9738 0.1055 0.089 Uiso 1 1 calc R
H9B H 0.5020 0.9555 0.1219 0.089 Uiso 1 1 calc R
H9C H 0.4623 0.9854 0.0558 0.089 Uiso 1 1 calc R
C10 C 0.3569(6) 1.1555(4) 0.0816(2) 0.0557(15) Uani 1 1 d .
H10A H 0.3670 1.1458 0.0387 0.084 Uiso 1 1 calc R
H10B H 0.3729 1.2197 0.0910 0.084 Uiso 1 1 calc R
H10C H 0.2672 1.1390 0.0937 0.084 Uiso 1 1 calc R
C11 C 0.5987(5) 1.1263(5) 0.0964(2) 0.0697(19) Uani 1 1 d .
H11A H 0.6652 1.0905 0.1176 0.105 Uiso 1 1 calc R
H11B H 0.6102 1.1909 0.1058 0.105 Uiso 1 1 calc R
H11C H 0.6090 1.1171 0.0534 0.105 Uiso 1 1 calc R
C12 C -0.1169(5) 0.8241(3) 0.17285(19) 0.0420(12) Uani 1 1 d .
H12A H -0.1781 0.7760 0.1866 0.050 Uiso 1 1 calc R
H12B H -0.0275 0.7971 0.1707 0.050 Uiso 1 1 calc R
C13 C -0.1585(5) 0.8549(3) 0.1101(2) 0.0416(11) Uani 1 1 d .
C14 C -0.2666(5) 0.8170(4) 0.0796(2) 0.0523(14) Uani 1 1 d .
H14 H -0.3199 0.7720 0.0980 0.063 Uiso 1 1 calc R
C15 C -0.2939(5) 0.8462(4) 0.0226(2) 0.0552(15) Uani 1 1 d .
C16 C -0.2192(5) 0.9131(4) -0.0056(2) 0.0484(13) Uani 1 1 d .
H16 H -0.2421 0.9314 -0.0448 0.058 Uiso 1 1 calc R
C17 C -0.1096(5) 0.9543(3) 0.0229(2) 0.0410(11) Uani 1 1 d .
C18 C -0.0796(5) 0.9231(3) 0.0823(2) 0.0377(11) Uani 1 1 d .
C19 C -0.0234(5) 1.0281(4) -0.0087(2) 0.0529(14) Uani 1 1 d .
C20 C 0.1196(5) 0.9907(5) -0.0152(2) 0.0685(17) Uani 1 1 d .
H20A H 0.1564 0.9787 0.0243 0.103 Uiso 1 1 calc R
H20B H 0.1744 1.0357 -0.0358 0.103 Uiso 1 1 calc R
H20C H 0.1180 0.9341 -0.0383 0.103 Uiso 1 1 calc R
C21 C -0.0246(6) 1.1183(4) 0.0285(2) 0.0641(16) Uani 1 1 d .
H21A H -0.1153 1.1407 0.0318 0.096 Uiso 1 1 calc R
H21B H 0.0300 1.1642 0.0086 0.096 Uiso 1 1 calc R
H21C H 0.0108 1.1064 0.0683 0.096 Uiso 1 1 calc R
C22 C -0.0759(6) 1.0508(4) -0.0725(2) 0.0729(18) Uani 1 1 d .
H22A H -0.0698 0.9965 -0.0977 0.109 Uiso 1 1 calc R
H22B H -0.0226 1.0998 -0.0899 0.109 Uiso 1 1 calc R
H22C H -0.1681 1.0704 -0.0700 0.109 Uiso 1 1 calc R
C23 C 0.2111(5) 0.8871(4) 0.2863(2) 0.0527(14) Uani 1 1 d .
H23A H 0.3021 0.9087 0.2791 0.063 Uiso 1 1 calc R
H23B H 0.1908 0.8379 0.2575 0.063 Uiso 1 1 calc R
C24 C 0.1963(6) 0.8516(4) 0.3517(2) 0.0638(17) Uani 1 1 d .
H24A H 0.2015 0.7843 0.3529 0.077 Uiso 1 1 calc R
H24B H 0.2668 0.8769 0.3774 0.077 Uiso 1 1 calc R
C25 C 0.0596(7) 0.8844(4) 0.3729(2) 0.0658(17) Uani 1 1 d .
H25A H 0.0686 0.9282 0.4062 0.079 Uiso 1 1 calc R
H25B H 0.0051 0.8324 0.3863 0.079 Uiso 1 1 calc R
C26 C -0.0042(5) 0.9316(3) 0.31700(19) 0.0418(12) Uani 1 1 d .
H26 H -0.0611 0.9840 0.3292 0.050 Uiso 1 1 calc R
C27 C -0.0838(5) 0.8616(3) 0.2791(2) 0.0444(12) Uani 1 1 d .
H27 H -0.0300 0.8050 0.2740 0.053 Uiso 1 1 calc R
C28 C -0.2206(5) 0.8360(4) 0.3087(2) 0.0634(16) Uani 1 1 d .
H28A H -0.2296 0.7692 0.3123 0.076 Uiso 1 1 calc R
H28B H -0.2277 0.8634 0.3488 0.076 Uiso 1 1 calc R
C29 C -0.3258(6) 0.8742(5) 0.2678(3) 0.0757(19) Uani 1 1 d .
H29A H -0.3944 0.9064 0.2910 0.091 Uiso 1 1 calc R
H29B H -0.3682 0.8247 0.2447 0.091 Uiso 1 1 calc R
C30 C -0.2537(4) 0.9403(3) 0.2262(2) 0.0467(13) Uani 1 1 d .
H30A H -0.2997 0.9446 0.1874 0.056 Uiso 1 1 calc R
H30B H -0.2490 1.0017 0.2441 0.056 Uiso 1 1 calc R

loop_
_atom_site_aniso_label
_atom_site_aniso_U_11
_atom_site_aniso_U_22
_atom_site_aniso_U_33
_atom_site_aniso_U_23
_atom_site_aniso_U_13
_atom_site_aniso_U_12
Fe 0.0326(3) 0.0385(3) 0.0291(3) 0.0066(3) 0.0012(3) -0.0010(3)
Br1 0.0870(5) 0.1156(6) 0.0467(3) 0.0019(4) -0.0175(3) -0.0523(4)
Br2 0.0905(5) 0.1139(6) 0.0770(5) -0.0198(4) -0.0183(4) -0.0482(5)
Cl1 0.0502(8) 0.0351(6) 0.0872(10) 0.0040(7) -0.0054(7) 0.0029(6)
O1 0.0355(18) 0.078(2) 0.0292(18) 0.0030(16) -0.0036(14) -0.0141(17)
O2 0.043(2) 0.061(2) 0.0332(17) 0.0047(15) -0.0005(15) -0.0091(17)
N1 0.042(2) 0.036(2) 0.032(2) 0.0000(17) 0.0001(17) 0.0060(17)
N2 0.037(2) 0.0296(19) 0.031(2) 0.0015(16) 0.0074(16) 0.0003(16)
C1 0.052(3) 0.034(3) 0.031(2) -0.003(2) 0.002(2) 0.002(2)
C2 0.040(3) 0.038(3) 0.034(3) 0.002(2) 0.000(2) 0.002(2)
C3 0.059(3) 0.042(3) 0.029(2) -0.001(2) -0.001(2) -0.001(2)
C4 0.049(3) 0.047(3) 0.043(3) 0.002(2) -0.014(2) -0.012(2)
C5 0.038(3) 0.046(3) 0.039(3) 0.004(2) -0.001(2) -0.004(2)
C6 0.037(3) 0.043(3) 0.034(3) -0.002(2) -0.003(2) 0.006(2)
C7 0.037(3) 0.044(3) 0.031(3) 0.001(2) -0.001(2) 0.005(2)
C8 0.031(3) 0.065(3) 0.039(3) -0.012(2) 0.003(2) -0.008(2)
C9 0.051(3) 0.075(4) 0.053(3) -0.025(3) 0.005(2) 0.000(3)
C10 0.064(4) 0.069(4) 0.034(3) 0.004(3) 0.003(3) 0.005(3)
C11 0.050(4) 0.114(5) 0.044(3) -0.011(3) 0.009(3) -0.022(4)
C12 0.055(3) 0.033(3) 0.038(3) 0.001(2) 0.010(2) -0.005(2)
C13 0.049(3) 0.040(3) 0.036(3) -0.002(2) 0.010(2) 0.002(2)
C14 0.059(3) 0.045(3) 0.053(3) -0.006(3) 0.005(3) -0.016(3)
C15 0.055(4) 0.059(4) 0.051(3) -0.012(3) -0.001(3) -0.019(3)
C16 0.054(3) 0.052(3) 0.040(3) -0.007(3) -0.004(2) 0.000(3)
C17 0.044(3) 0.047(3) 0.033(3) 0.000(2) 0.002(2) 0.002(2)
C18 0.037(3) 0.040(3) 0.037(3) -0.005(2) -0.001(2) 0.000(2)
C19 0.052(3) 0.073(4) 0.034(3) 0.009(2) -0.005(2) -0.011(3)
C20 0.057(3) 0.108(5) 0.040(3) 0.021(3) 0.010(3) -0.011(4)
C21 0.085(4) 0.058(3) 0.049(3) 0.014(3) -0.007(3) -0.019(3)
C22 0.086(4) 0.093(5) 0.040(3) 0.028(3) -0.014(3) -0.017(4)
C23 0.047(3) 0.052(3) 0.058(3) -0.003(3) -0.008(3) 0.008(3)
C24 0.090(5) 0.047(3) 0.054(4) 0.004(3) -0.032(3) 0.005(3)
C25 0.105(5) 0.065(4) 0.027(3) 0.012(3) -0.011(3) -0.021(4)
C26 0.055(3) 0.041(2) 0.030(3) 0.000(2) 0.016(2) -0.004(2)
C27 0.059(3) 0.038(3) 0.036(3) 0.004(2) 0.007(2) 0.000(2)
C28 0.075(4) 0.068(4) 0.047(3) 0.001(3) 0.031(3) -0.020(3)
C29 0.062(4) 0.095(5) 0.070(4) -0.003(4) 0.017(3) -0.024(4)
C30 0.039(3) 0.043(3) 0.058(3) -0.012(3) 0.003(2) -0.001(2)

loop_
_atom_type_symbol
_atom_type_description
_atom_type_scat_dispersion_real
_atom_type_scat_dispersion_imag
_atom_type_scat_source
C C 0.0033 0.0016 'International Tables Vol C Tables 4.2.6.8 and 6.1.1.4'
H H 0.0000 0.0000 'International Tables Vol C Tables 4.2.6.8 and 6.1.1.4'
N N 0.0061 0.0033 'International Tables Vol C Tables 4.2.6.8 and 6.1.1.4'
O O 0.0106 0.0060 'International Tables Vol C Tables 4.2.6.8 and 6.1.1.4'
Cl Cl 0.1484 0.1585 'International Tables Vol C Tables 4.2.6.8 and 6.1.1.4'
Fe Fe 0.3463 0.8444 'International Tables Vol C Tables 4.2.6.8 and 6.1.1.4'
Br Br -0.2901 2.4595 'International Tables Vol C Tables 4.2.6.8 and 6.1.1.4'

loop_
_geom_angle_atom_site_label_1
_geom_angle_atom_site_label_2
_geom_angle_atom_site_label_3
_geom_angle
O2 Fe O1 93.06(13)
O2 Fe N1 142.42(14)
O1 Fe N1 85.26(13)
O2 Fe N2 88.41(13)
O1 Fe N2 156.99(14)
N1 Fe N2 79.73(13)
O2 Fe Cl1 112.49(11)
O1 Fe Cl1 102.49(12)
N1 Fe Cl1 104.47(10)
N2 Fe Cl1 98.11(10)
C7 O1 Fe 136.3(3)
C18 O2 Fe 130.3(3)
C23 N1 C1 110.7(3)
C23 N1 C26 102.8(3)
C1 N1 C26 110.7(3)
C23 N1 Fe 119.4(3)
C1 N1 Fe 104.8(3)
C26 N1 Fe 108.4(3)
C12 N2 C30 110.9(4)
C12 N2 C27 108.8(3)
C30 N2 C27 103.6(3)
C12 N2 Fe 107.8(2)
C30 N2 Fe 115.6(3)
C27 N2 Fe 109.9(3)
C2 C1 N1 113.9(4)
C2 C1 H1A 108.8
N1 C1 H1A 108.8
C2 C1 H1B 108.8
N1 C1 H1B 108.8
H1A C1 H1B 107.7
C3 C2 C7 117.7(4)
C3 C2 C1 120.7(4)
C7 C2 C1 121.6(4)
C4 C3 C2 121.7(5)
C4 C3 H3 119.2
C2 C3 H3 119.2
C3 C4 C5 120.8(4)
C3 C4 Br1 119.5(4)
C5 C4 Br1 119.8(4)
C4 C5 C6 121.3(4)
C4 C5 H5 119.3
C6 C5 H5 119.3
C5 C6 C7 117.5(4)
C5 C6 C8 122.7(4)
C7 C6 C8 119.7(4)
O1 C7 C2 119.3(4)
O1 C7 C6 119.7(4)
C2 C7 C6 121.0(4)
C11 C8 C10 107.2(4)
C11 C8 C9 108.0(4)
C10 C8 C9 110.5(4)
C11 C8 C6 111.2(4)
C10 C8 C6 110.0(4)
C9 C8 C6 109.9(4)
C8 C9 H9A 109.5
C8 C9 H9B 109.5
H9A C9 H9B 109.5
C8 C9 H9C 109.5
H9A C9 H9C 109.5
H9B C9 H9C 109.5
C8 C10 H10A 109.5
C8 C10 H10B 109.5
H10A C10 H10B 109.5
C8 C10 H10C 109.5
H10A C10 H10C 109.5
H10B C10 H10C 109.5
C8 C11 H11A 109.5
C8 C11 H11B 109.5
H11A C11 H11B 109.5
C8 C11 H11C 109.5
H11A C11 H11C 109.5
H11B C11 H11C 109.5
N2 C12 C13 113.3(4)
N2 C12 H12A 108.9
C13 C12 H12A 108.9
N2 C12 H12B 108.9
C13 C12 H12B 108.9
H12A C12 H12B 107.7
C14 C13 C18 120.0(5)
C14 C13 C12 122.9(5)
C18 C13 C12 117.1(4)
C15 C14 C13 119.1(5)
C15 C14 H14 120.5
C13 C14 H14 120.5
C14 C15 C16 122.2(5)
C14 C15 Br2 119.2(4)
C16 C15 Br2 118.5(4)
C15 C16 C17 121.4(5)
C15 C16 H16 119.3
C17 C16 H16 119.3
C16 C17 C18 116.6(5)
C16 C17 C19 121.9(4)
C18 C17 C19 121.5(4)
O2 C18 C13 119.4(4)
O2 C18 C17 119.9(4)
C13 C18 C17 120.7(4)
C20 C19 C17 108.6(4)
C20 C19 C22 107.8(4)
C17 C19 C22 112.0(4)
C20 C19 C21 110.8(5)
C17 C19 C21 109.8(4)
C22 C19 C21 107.8(5)
C19 C20 H20A 109.5
C19 C20 H20B 109.5
H20A C20 H20B 109.5
C19 C20 H20C 109.5
H20A C20 H20C 109.5
H20B C20 H20C 109.5
C19 C21 H21A 109.5
C19 C21 H21B 109.5
H21A C21 H21B 109.5
C19 C21 H21C 109.5
H21A C21 H21C 109.5
H21B C21 H21C 109.5
C19 C22 H22A 109.5
C19 C22 H22B 109.5
H22A C22 H22B 109.5
C19 C22 H22C 109.5
H22A C22 H22C 109.5
H22B C22 H22C 109.5
N1 C23 C24 106.2(4)
N1 C23 H23A 110.5
C24 C23 H23A 110.5
N1 C23 H23B 110.5
C24 C23 H23B 110.5
H23A C23 H23B 108.7
C25 C24 C23 105.7(4)
C25 C24 H24A 110.6
C23 C24 H24A 110.6
C25 C24 H24B 110.6
C23 C24 H24B 110.6
H24A C24 H24B 108.7
C24 C25 C26 105.1(4)
C24 C25 H25A 110.7
C26 C25 H25A 110.7
C24 C25 H25B 110.7
C26 C25 H25B 110.7
H25A C25 H25B 108.8
N1 C26 C27 108.2(4)
N1 C26 C25 104.5(4)
C27 C26 C25 110.9(4)
N1 C26 H26 111.0
C27 C26 H26 111.0
C25 C26 H26 111.0
N2 C27 C26 110.6(4)
N2 C27 C28 106.2(4)
C26 C27 C28 112.3(4)
N2 C27 H27 109.2
C26 C27 H27 109.2
C28 C27 H27 109.2
C29 C28 C27 106.0(4)
C29 C28 H28A 110.5
C27 C28 H28A 110.5
C29 C28 H28B 110.5
C27 C28 H28B 110.5
H28A C28 H28B 108.7
C28 C29 C30 105.5(5)
C28 C29 H29A 110.6
C30 C29 H29A 110.6
C28 C29 H29B 110.6
C30 C29 H29B 110.6
H29A C29 H29B 108.8
N2 C30 C29 105.6(4)
N2 C30 H30A 110.6
C29 C30 H30A 110.6
N2 C30 H30B 110.6
C29 C30 H30B 110.6
H30A C30 H30B 108.8

loop_
_geom_bond_atom_site_label_1
_geom_bond_atom_site_label_2
_geom_bond_distance
Fe O2 1.852(3)
Fe O1 1.862(3)
Fe N1 2.158(4)
Fe N2 2.227(3)
Fe Cl1 2.2375(14)
Br1 C4 1.908(5)
Br2 C15 1.919(5)
O1 C7 1.328(5)
O2 C18 1.339(5)
N1 C23 1.477(6)
N1 C1 1.492(5)
N1 C26 1.506(5)
N2 C12 1.488(5)
N2 C30 1.490(6)
N2 C27 1.490(5)
C1 C2 1.486(6)
C1 H1A 0.9700
C1 H1B 0.9700
C2 C3 1.384(6)
C2 C7 1.414(6)
C3 C4 1.357(6)
C3 H3 0.9300
C4 C5 1.377(6)
C5 C6 1.381(6)
C5 H5 0.9300
C6 C7 1.421(6)
C6 C8 1.541(6)
C8 C11 1.527(7)
C8 C10 1.529(7)
C8 C9 1.530(7)
C9 H9A 0.9600
C9 H9B 0.9600
C9 H9C 0.9600
C10 H10A 0.9600
C10 H10B 0.9600
C10 H10C 0.9600
C11 H11A 0.9600
C11 H11B 0.9600
C11 H11C 0.9600
C12 C13 1.508(6)
C12 H12A 0.9700
C12 H12B 0.9700
C13 C14 1.379(7)
C13 C18 1.398(6)
C14 C15 1.350(7)
C14 H14 0.9300
C15 C16 1.365(7)
C16 C17 1.390(6)
C16 H16 0.9300
C17 C18 1.413(6)
C17 C19 1.531(7)
C19 C20 1.525(7)
C19 C22 1.533(7)
C19 C21 1.535(7)
C20 H20A 0.9600
C20 H20B 0.9600
C20 H20C 0.9600
C21 H21A 0.9600
C21 H21B 0.9600
C21 H21C 0.9600
C22 H22A 0.9600
C22 H22B 0.9600
C22 H22C 0.9600
C23 C24 1.535(7)
C23 H23A 0.9700
C23 H23B 0.9700
C24 C25 1.510(8)
C24 H24A 0.9700
C24 H24B 0.9700
C25 C26 1.542(6)
C25 H25A 0.9700
C25 H25B 0.9700
C26 C27 1.529(6)
C26 H26 0.9800
C27 C28 1.550(6)
C27 H27 0.9800
C28 C29 1.484(8)
C28 H28A 0.9700
C28 H28B 0.9700
C29 C30 1.502(7)
C29 H29A 0.9700
C29 H29B 0.9700
C30 H30A 0.9700
C30 H30B 0.9700

loop_
_geom_torsion_atom_site_label_1
_geom_torsion_atom_site_label_2
_geom_torsion_atom_site_label_3
_geom_torsion_atom_site_label_4
_geom_torsion
O2 Fe O1 C7 -168.5(4)
N1 Fe O1 C7 -26.1(4)
N2 Fe O1 C7 -75.3(6)
Cl1 Fe O1 C7 77.7(4)
O1 Fe O2 C18 -171.6(4)
N1 Fe O2 C18 102.2(4)
N2 Fe O2 C18 31.4(4)
Cl1 Fe O2 C18 -66.8(4)
O2 Fe N1 C23 18.5(4)
O1 Fe N1 C23 -70.4(3)
N2 Fe N1 C23 92.1(3)
Cl1 Fe N1 C23 -172.1(3)
O2 Fe N1 C1 143.2(3)
O1 Fe N1 C1 54.3(3)
N2 Fe N1 C1 -143.2(3)
Cl1 Fe N1 C1 -47.4(3)
O2 Fe N1 C26 -98.6(3)
O1 Fe N1 C26 172.5(3)
N2 Fe N1 C26 -25.0(3)
Cl1 Fe N1 C26 70.8(3)
O2 Fe N2 C12 23.3(3)
O1 Fe N2 C12 -70.7(4)
N1 Fe N2 C12 -120.8(3)
Cl1 Fe N2 C12 135.8(3)
O2 Fe N2 C30 -101.4(3)
O1 Fe N2 C30 164.5(3)
N1 Fe N2 C30 114.4(3)
Cl1 Fe N2 C30 11.1(3)
O2 Fe N2 C27 141.8(3)
O1 Fe N2 C27 47.7(5)
N1 Fe N2 C27 -2.4(3)
Cl1 Fe N2 C27 -105.7(3)
C23 N1 C1 C2 59.3(5)
C26 N1 C1 C2 172.6(4)
Fe N1 C1 C2 -70.8(4)
N1 C1 C2 C3 -139.4(4)
N1 C1 C2 C7 42.6(6)
C7 C2 C3 C4 0.3(7)
C1 C2 C3 C4 -177.8(4)
C2 C3 C4 C5 -2.1(7)
C2 C3 C4 Br1 178.5(4)
C3 C4 C5 C6 1.1(7)
Br1 C4 C5 C6 -179.5(3)
C4 C5 C6 C7 1.7(7)
C4 C5 C6 C8 -177.6(4)
Fe O1 C7 C2 0.9(7)
Fe O1 C7 C6 179.9(3)
C3 C2 C7 O1 -178.5(4)
C1 C2 C7 O1 -0.4(7)
C3 C2 C7 C6 2.5(7)
C1 C2 C7 C6 -179.4(4)
C5 C6 C7 O1 177.5(4)
C8 C6 C7 O1 -3.1(6)
C5 C6 C7 C2 -3.5(7)
C8 C6 C7 C2 175.8(4)
C5 C6 C8 C11 1.4(7)
C7 C6 C8 C11 -177.9(5)
C5 C6 C8 C10 -117.2(5)
C7 C6 C8 C10 63.6(5)
C5 C6 C8 C9 120.9(5)
C7 C6 C8 C9 -58.4(6)
C30 N2 C12 C13 62.5(5)
C27 N2 C12 C13 175.8(4)
Fe N2 C12 C13 -65.0(4)
N2 C12 C13 C14 -122.1(5)
N2 C12 C13 C18 59.9(5)
C18 C13 C14 C15 0.5(8)
C12 C13 C14 C15 -177.5(5)
C13 C14 C15 C16 -0.9(8)
C13 C14 C15 Br2 179.7(4)
C14 C15 C16 C17 0.5(8)
Br2 C15 C16 C17 179.9(4)
C15 C16 C17 C18 0.3(7)
C15 C16 C17 C19 178.8(5)
Fe O2 C18 C13 -48.5(6)
Fe O2 C18 C17 132.9(4)
C14 C13 C18 O2 -178.2(4)
C12 C13 C18 O2 -0.1(6)
C14 C13 C18 C17 0.3(7)
C12 C13 C18 C17 178.4(4)
C16 C17 C18 O2 177.8(4)
C19 C17 C18 O2 -0.6(7)
C16 C17 C18 C13 -0.7(7)
C19 C17 C18 C13 -179.2(4)
C16 C17 C19 C20 -117.2(5)
C18 C17 C19 C20 61.2(6)
C16 C17 C19 C22 1.8(7)
C18 C17 C19 C22 -179.8(5)
C16 C17 C19 C21 121.5(5)
C18 C17 C19 C21 -60.1(6)
C1 N1 C23 C24 81.4(5)
C26 N1 C23 C24 -36.9(5)
Fe N1 C23 C24 -156.8(3)
N1 C23 C24 C25 20.4(5)
C23 C24 C25 C26 4.1(6)
C23 N1 C26 C27 -79.1(4)
C1 N1 C26 C27 162.6(4)
Fe N1 C26 C27 48.2(4)
C23 N1 C26 C25 39.2(5)
C1 N1 C26 C25 -79.1(4)
Fe N1 C26 C25 166.5(3)
C24 C25 C26 N1 -26.6(5)
C24 C25 C26 C27 89.8(5)
C12 N2 C27 C26 147.1(4)
C30 N2 C27 C26 -94.8(4)
Fe N2 C27 C26 29.3(4)
C12 N2 C27 C28 -90.7(4)
C30 N2 C27 C28 27.4(5)
Fe N2 C27 C28 151.5(3)
N1 C26 C27 N2 -51.8(5)
C25 C26 C27 N2 -165.9(4)
N1 C26 C27 C28 -170.4(4)
C25 C26 C27 C28 75.6(5)
N2 C27 C28 C29 -8.1(6)
C26 C27 C28 C29 113.0(5)
C27 C28 C29 C30 -14.4(6)
C12 N2 C30 C29 79.7(5)
C27 N2 C30 C29 -36.9(5)
Fe N2 C30 C29 -157.2(3)
C28 C29 C30 N2 32.1(6)
